data_1510167
loop_
_publ_author_name
'Zachwieja, U.'

_publ_section_title
;
 Na Au Ge, ein weiteres ternaeres Aurid mit ethan-analogen Ge2
 Au6-Baueinheiten
;
_journal_name_full 'Zeitschrift fuer Anorganische und Allgemeine Chemie'
_journal_page_first 1173
_journal_page_last 1176
_journal_paper_doi 10.1002/zaac.19966220711
_journal_volume 622
_journal_year 1996
_chemical_formula_sum 'Au Ge Na'
_chemical_name_systematic 'Na Au Ge'
_space_group_IT_number 44
_symmetry_space_group_name_Hall 'I 2 -2'
_symmetry_space_group_name_H-M 'I m m 2'
_cell_angle_alpha 90
_cell_angle_beta 90
_cell_angle_gamma 90
_cell_formula_units_Z 4
_cell_length_a 4.422
_cell_length_b 7.238
_cell_length_c 7.531
_cell_volume 241.040
_citation_journal_id_ASTM ZAACAB
_cod_data_source_file gold_224.cif
_cod_data_source_block Au1Ge1Na1
_cod_original_cell_volume 241.0405
_cod_original_formula_sum 'Au1 Ge1 Na1'
_cod_database_code 1510167

loop_
_symmetry_equiv_pos_as_xyz
x,y,z
-x,-y,z
-x,y,z
x,-y,z
x+1/2,y+1/2,z+1/2
-x+1/2,-y+1/2,z+1/2
-x+1/2,y+1/2,z+1/2
x+1/2,-y+1/2,z+1/2

loop_
_atom_site_label
_atom_site_type_symbol
_atom_site_fract_x
_atom_site_fract_y
_atom_site_fract_z
_atom_site_occupancy
_atom_site_U_iso_or_equiv
Na1 Na 0 0 0.5913 1 0.0
Na2 Na 0.5 0 0.2201 1 0.0
Ge1 Ge 0 0.3232 0.32323 1 0.0
Au1 Au 0 0.2028 0 1 0.0
